data_4088428
loop_
_publ_author_name
'Shimogawa, Ryuichi'
'Konishi, Gen-ichi'
'Takao, Toshiro'
'Suzuki, Hiroharu'

_publ_section_title
;
 Photoinduced Reactions of Diruthenium Tetrahydride Complexes:
 Carbon--Hydrogen Bond Cleavage of Tetrahydrofuran Leading to Bridging
 Cyclic Fischer-Type Carbene Complexes
;
_journal_issue 10
_journal_name_full Organometallics
_journal_page_first 1446
_journal_paper_doi 10.1021/acs.organomet.6b00070
_journal_volume 35
_journal_year 2016
_chemical_formula_sum 'C40 H64 O3 Ru2'
_chemical_formula_weight 795.05
_space_group_crystal_system monoclinic
_space_group_IT_number 14
_space_group_name_Hall '-P 2ybc'
_space_group_name_H-M_alt 'P 1 21/c 1'
_atom_sites_solution_hydrogens mixed
_audit_creation_method SHELXL-2014/7
_cell_angle_alpha 90
_cell_angle_beta 111.3880(10)
_cell_angle_gamma 90
_cell_formula_units_Z 4
_cell_length_a 19.5372(5)
_cell_length_b 9.2054(3)
_cell_length_c 23.5257(6)
_cell_measurement_reflns_used 63360
_cell_measurement_temperature 123(2)
_cell_measurement_theta_max 27.464
_cell_measurement_theta_min 3.043
_cell_volume 3939.66(19)
_computing_cell_refinement 'RAPID AUTO (Rigaku, 2006)'
_computing_data_collection 'RAPID AUTO (Rigaku, 2006)'
_computing_data_reduction 'RAPID AUTO (Rigaku, 2006)'
_computing_molecular_graphics 'ORTEX (P.McArdle, 1995)'
_computing_publication_material 'SHELXL-2014/7 (Sheldrick, 2014)'
_computing_structure_refinement 'SHELXL-2014/7 (Sheldrick, 2014)'
_computing_structure_solution 'SHELXT-2014/5 (Sheldrick, 2014)'
_diffrn_ambient_temperature 123(2)
_diffrn_detector_area_resol_mean 10
_diffrn_measured_fraction_theta_full 0.998
_diffrn_measured_fraction_theta_max 0.996
_diffrn_measurement_device_type 'Rigaku R-AXIS RAPID Imaging Plate'
_diffrn_measurement_method \w
_diffrn_radiation_type MoK\a
_diffrn_radiation_wavelength 0.71069
_diffrn_reflns_av_R_equivalents 0.0517
_diffrn_reflns_av_unetI/netI 0.0331
_diffrn_reflns_Laue_measured_fraction_full 0.998
_diffrn_reflns_Laue_measured_fraction_max 0.996
_diffrn_reflns_limit_h_max 25
_diffrn_reflns_limit_h_min -25
_diffrn_reflns_limit_k_max 11
_diffrn_reflns_limit_k_min -11
_diffrn_reflns_limit_l_max 30
_diffrn_reflns_limit_l_min -30
_diffrn_reflns_number 61273
_diffrn_reflns_point_group_measured_fraction_full 0.998
_diffrn_reflns_point_group_measured_fraction_max 0.996
_diffrn_reflns_theta_full 25.240
_diffrn_reflns_theta_max 27.464
_diffrn_reflns_theta_min 3.043
_diffrn_source 'Rigaku Rotating Anode Ultrax18'
_exptl_absorpt_coefficient_mu 0.800
_exptl_absorpt_correction_T_max 0.9238
_exptl_absorpt_correction_T_min 0.8357
_exptl_absorpt_correction_type numerical
_exptl_absorpt_process_details 'NUMABS (T. Higashi, 1999)'
_exptl_crystal_colour orange
_exptl_crystal_density_diffrn 1.340
_exptl_crystal_density_meas ?
_exptl_crystal_description platelet
_exptl_crystal_F_000 1664
_exptl_crystal_size_max 0.326
_exptl_crystal_size_mid 0.221
_exptl_crystal_size_min 0.115
_refine_diff_density_max 0.408
_refine_diff_density_min -0.640
_refine_diff_density_rms 0.072
_refine_ls_extinction_method none
_refine_ls_goodness_of_fit_ref 1.043
_refine_ls_hydrogen_treatment mixed
_refine_ls_matrix_type full
_refine_ls_number_parameters 448
_refine_ls_number_reflns 8964
_refine_ls_number_restraints 0
_refine_ls_restrained_S_all 1.043
_refine_ls_R_factor_all 0.0352
_refine_ls_R_factor_gt 0.0256
_refine_ls_shift/su_max 0.001
_refine_ls_shift/su_mean 0.000
_refine_ls_structure_factor_coef Fsqd
_refine_ls_weighting_details 'w=1/[\s^2^(Fo^2^)+(0.0220P)^2^+1.5878P] where P=(Fo^2^+2Fc^2^)/3'
_refine_ls_weighting_scheme calc
_refine_ls_wR_factor_gt 0.0547
_refine_ls_wR_factor_ref 0.0576
_reflns_Friedel_coverage 0.000
_reflns_number_gt 7459
_reflns_number_total 8964
_reflns_threshold_expression 'I > 2\s(I)'
_cod_data_source_file om6b00070_si_002.cif
_cod_data_source_block tbucpthfco_a
_cod_depositor_comments
;
The following automatic conversions were performed:

data item '_exptl_absorpt_correction_type' value 'Numerical' was
changed to 'numerical' in accordance with the
/home/saulius/struct/COD-crude-data/automatic-downloads/DataCite-retrospective/ACS/depositions/lib/dictionaries/cif_core.dic
dictionary named 'cif_core.dic' version 2.4.2 last updated on
2011-04-26.

data item '_exptl_crystal_density_meas' value 'not measured' was
changed to '?' -- the value is perceived as not measured.

Automatic conversion script
Id: cif_fix_values 6909 2019-04-08 15:41:33Z antanas 
;
_cod_original_sg_symbol_H-M 'P 21/c'
_cod_database_code 4088428
_shelx_shelxl_version_number 2014/7
_shelx_space_group_comment
;
The symmetry employed for this shelxl refinement is uniquely defined
by the following loop, which should always be used as a source of
symmetry information in preference to the above space-group names.
They are only intended as comments.
;
_shelx_estimated_absorpt_t_min 0.781
_shelx_estimated_absorpt_t_max 0.914

loop_
_space_group_symop_operation_xyz
'x, y, z'
'x, -y+1/2, z+1/2'
'-x, -y, -z'
'-x, y-1/2, -z-1/2'

loop_
_atom_site_label
_atom_site_type_symbol
_atom_site_fract_x
_atom_site_fract_y
_atom_site_fract_z
_atom_site_U_iso_or_equiv
_atom_site_adp_type
_atom_site_occupancy
_atom_site_site_symmetry_order
_atom_site_calc_flag
_atom_site_refinement_flags_posn
_atom_site_refinement_flags_adp
Ru1 Ru 0.31688(2) 0.45754(2) 0.10874(2) 0.01530(4) Uani 1 1 d . .
Ru2 Ru 0.19465(2) 0.52708(2) 0.15114(2) 0.01515(4) Uani 1 1 d . .
O1 O 0.32125(7) 0.75973(13) 0.14579(6) 0.0220(3) Uani 1 1 d . .
C1 C 0.31466(10) 0.61916(19) 0.16377(9) 0.0176(4) Uani 1 1 d . .
C2 C 0.30037(10) 0.6202(2) 0.21813(9) 0.0197(4) Uani 1 1 d . .
C3 C 0.31215(12) 0.7744(2) 0.24337(10) 0.0246(4) Uani 1 1 d . .
C4 C 0.30587(13) 0.8615(2) 0.18711(10) 0.0274(5) Uani 1 1 d . .
O2 O 0.35330(8) 0.23654(16) 0.20877(7) 0.0325(4) Uani 1 1 d . .
C5 C 0.33779(10) 0.3249(2) 0.17101(9) 0.0221(4) Uani 1 1 d . .
O3 O 0.13611(8) 0.78765(15) 0.07222(7) 0.0304(3) Uani 1 1 d . .
C6 C 0.16277(10) 0.6896(2) 0.10313(9) 0.0206(4) Uani 1 1 d . .
C7 C 0.29751(10) 0.5221(2) 0.00882(9) 0.0196(4) Uani 1 1 d . .
C8 C 0.31143(11) 0.3694(2) 0.01742(9) 0.0211(4) Uani 1 1 d . .
H8 H 0.2776 0.2955 -0.0033 0.025 Uiso 1 1 calc R U
C9 C 0.38314(10) 0.3437(2) 0.06136(9) 0.0200(4) Uani 1 1 d . .
C10 C 0.41545(10) 0.4872(2) 0.08326(9) 0.0196(4) Uani 1 1 d . .
C11 C 0.36125(10) 0.5910(2) 0.04868(9) 0.0202(4) Uani 1 1 d . .
H11 H 0.3677 0.6934 0.0523 0.024 Uiso 1 1 calc R U
C12 C 0.23337(11) 0.5938(2) -0.04036(9) 0.0236(4) Uani 1 1 d . .
C13 C 0.16028(12) 0.5221(2) -0.04636(10) 0.0324(5) Uani 1 1 d . .
H13A H 0.1204 0.5658 -0.0806 0.049 Uiso 1 1 calc R U
H13B H 0.1509 0.5370 -0.0086 0.049 Uiso 1 1 calc R U
H13C H 0.1628 0.4178 -0.0537 0.049 Uiso 1 1 calc R U
C14 C 0.24688(14) 0.5750(3) -0.10048(10) 0.0360(5) Uani 1 1 d . .
H14A H 0.2048 0.6138 -0.1344 0.054 Uiso 1 1 calc R U
H14B H 0.2529 0.4717 -0.1074 0.054 Uiso 1 1 calc R U
H14C H 0.2915 0.6278 -0.0979 0.054 Uiso 1 1 calc R U
C15 C 0.23007(12) 0.7565(2) -0.02731(10) 0.0295(5) Uani 1 1 d . .
H15A H 0.1856 0.7988 -0.0575 0.044 Uiso 1 1 calc R U
H15B H 0.2735 0.8051 -0.0298 0.044 Uiso 1 1 calc R U
H15C H 0.2289 0.7694 0.0137 0.044 Uiso 1 1 calc R U
C16 C 0.41427(12) 0.1875(2) 0.06998(10) 0.0271(5) Uani 1 1 d . .
C17 C 0.44660(14) 0.1645(3) 0.01978(11) 0.0435(6) Uani 1 1 d . .
H17A H 0.4083 0.1812 -0.0204 0.065 Uiso 1 1 calc R U
H17B H 0.4650 0.0649 0.0219 0.065 Uiso 1 1 calc R U
H17C H 0.4871 0.2330 0.0259 0.065 Uiso 1 1 calc R U
C18 C 0.35178(13) 0.0759(2) 0.05954(11) 0.0358(5) Uani 1 1 d . .
H18A H 0.3172 0.0824 0.0172 0.054 Uiso 1 1 calc R U
H18B H 0.3259 0.0967 0.0874 0.054 Uiso 1 1 calc R U
H18C H 0.3726 -0.0222 0.0674 0.054 Uiso 1 1 calc R U
C19 C 0.47306(12) 0.1517(2) 0.13219(10) 0.0331(5) Uani 1 1 d . .
H19A H 0.4885 0.0503 0.1325 0.050 Uiso 1 1 calc R U
H19B H 0.4528 0.1660 0.1642 0.050 Uiso 1 1 calc R U
H19C H 0.5155 0.2158 0.1397 0.050 Uiso 1 1 calc R U
C20 C 0.49160(11) 0.5382(2) 0.12666(10) 0.0250(4) Uani 1 1 d . .
C21 C 0.55223(12) 0.4861(3) 0.10369(12) 0.0350(5) Uani 1 1 d . .
H21A H 0.5998 0.5259 0.1300 0.052 Uiso 1 1 calc R U
H21B H 0.5408 0.5195 0.0617 0.052 Uiso 1 1 calc R U
H21C H 0.5545 0.3797 0.1048 0.052 Uiso 1 1 calc R U
C22 C 0.50931(11) 0.4921(2) 0.19355(10) 0.0301(5) Uani 1 1 d . .
H22A H 0.5590 0.5245 0.2186 0.045 Uiso 1 1 calc R U
H22B H 0.5065 0.3861 0.1958 0.045 Uiso 1 1 calc R U
H22C H 0.4737 0.5365 0.2088 0.045 Uiso 1 1 calc R U
C23 C 0.49518(11) 0.7060(2) 0.12764(11) 0.0329(5) Uani 1 1 d . .
H23A H 0.5432 0.7376 0.1565 0.049 Uiso 1 1 calc R U
H23B H 0.4562 0.7449 0.1403 0.049 Uiso 1 1 calc R U
H23C H 0.4884 0.7419 0.0867 0.049 Uiso 1 1 calc R U
C24 C 0.11846(10) 0.3335(2) 0.13167(9) 0.0202(4) Uani 1 1 d . .
C25 C 0.08162(10) 0.4615(2) 0.13738(9) 0.0200(4) Uani 1 1 d . .
H25 H 0.0411 0.5027 0.1054 0.024 Uiso 1 1 calc R U
C26 C 0.11351(10) 0.5217(2) 0.19819(9) 0.0200(4) Uani 1 1 d . .
C27 C 0.17173(10) 0.4191(2) 0.23243(9) 0.0210(4) Uani 1 1 d . .
C28 C 0.17487(10) 0.3114(2) 0.19035(9) 0.0205(4) Uani 1 1 d . .
H28 H 0.2098 0.2347 0.1998 0.025 Uiso 1 1 calc R U
C29 C 0.09209(11) 0.2246(2) 0.07944(9) 0.0230(4) Uani 1 1 d . .
C30 C 0.04090(12) 0.2969(2) 0.02053(10) 0.0310(5) Uani 1 1 d . .
H30A H 0.0265 0.2257 -0.0127 0.047 Uiso 1 1 calc R U
H30B H 0.0665 0.3781 0.0101 0.047 Uiso 1 1 calc R U
H30C H -0.0031 0.3331 0.0266 0.047 Uiso 1 1 calc R U
C31 C 0.04799(14) 0.1083(2) 0.09910(12) 0.0398(6) Uani 1 1 d . .
H31A H 0.0295 0.0351 0.0669 0.060 Uiso 1 1 calc R U
H31B H 0.0065 0.1546 0.1060 0.060 Uiso 1 1 calc R U
H31C H 0.0800 0.0616 0.1369 0.060 Uiso 1 1 calc R U
C32 C 0.15588(12) 0.1522(2) 0.06748(11) 0.0322(5) Uani 1 1 d . .
H32A H 0.1368 0.0761 0.0366 0.048 Uiso 1 1 calc R U
H32B H 0.1897 0.1090 0.1054 0.048 Uiso 1 1 calc R U
H32C H 0.1821 0.2250 0.0528 0.048 Uiso 1 1 calc R U
C33 C 0.07675(11) 0.6537(2) 0.21608(10) 0.0263(4) Uani 1 1 d . .
C34 C 0.04222(13) 0.6109(3) 0.26272(11) 0.0402(6) Uani 1 1 d . .
H34A H 0.0110 0.5253 0.2480 0.060 Uiso 1 1 calc R U
H34B H 0.0124 0.6917 0.2680 0.060 Uiso 1 1 calc R U
H34C H 0.0812 0.5886 0.3019 0.060 Uiso 1 1 calc R U
C35 C 0.01404(11) 0.7126(2) 0.15946(10) 0.0308(5) Uani 1 1 d . .
H35A H -0.0242 0.6383 0.1440 0.046 Uiso 1 1 calc R U
H35B H 0.0335 0.7374 0.1277 0.046 Uiso 1 1 calc R U
H35C H -0.0070 0.7997 0.1707 0.046 Uiso 1 1 calc R U
C36 C 0.12921(12) 0.7838(2) 0.23958(10) 0.0311(5) Uani 1 1 d . .
H36A H 0.1036 0.8620 0.2520 0.047 Uiso 1 1 calc R U
H36B H 0.1451 0.8187 0.2070 0.047 Uiso 1 1 calc R U
H36C H 0.1722 0.7533 0.2747 0.047 Uiso 1 1 calc R U
C37 C 0.21478(11) 0.3965(2) 0.30133(9) 0.0249(4) Uani 1 1 d . .
C38 C 0.16292(13) 0.3103(3) 0.32488(11) 0.0393(6) Uani 1 1 d . .
H38A H 0.1175 0.3656 0.3171 0.059 Uiso 1 1 calc R U
H38B H 0.1871 0.2937 0.3689 0.059 Uiso 1 1 calc R U
H38C H 0.1512 0.2166 0.3037 0.059 Uiso 1 1 calc R U
C39 C 0.24007(13) 0.5341(2) 0.33993(10) 0.0338(5) Uani 1 1 d . .
H39A H 0.1970 0.5908 0.3385 0.051 Uiso 1 1 calc R U
H39B H 0.2707 0.5925 0.3237 0.051 Uiso 1 1 calc R U
H39C H 0.2687 0.5070 0.3823 0.051 Uiso 1 1 calc R U
C40 C 0.28357(12) 0.3010(2) 0.31291(10) 0.0308(5) Uani 1 1 d . .
H40A H 0.3166 0.3487 0.2958 0.046 Uiso 1 1 calc R U
H40B H 0.2687 0.2062 0.2933 0.046 Uiso 1 1 calc R U
H40C H 0.3091 0.2875 0.3569 0.046 Uiso 1 1 calc R U
H2A H 0.3179(11) 0.540(2) 0.2462(9) 0.018(5) Uiso 1 1 d . .
H3A H 0.3616(12) 0.782(2) 0.2745(10) 0.031(6) Uiso 1 1 d . .
H3B H 0.2785(13) 0.804(3) 0.2627(10) 0.037(7) Uiso 1 1 d . .
H4A H 0.2554(14) 0.898(3) 0.1658(11) 0.042(7) Uiso 1 1 d . .
H4B H 0.3395(13) 0.938(2) 0.1927(10) 0.031(6) Uiso 1 1 d . .
H1 H 0.2244(12) 0.444(2) 0.0957(10) 0.033(6) Uiso 1 1 d . .

loop_
_atom_site_aniso_label
_atom_site_aniso_U_11
_atom_site_aniso_U_22
_atom_site_aniso_U_33
_atom_site_aniso_U_23
_atom_site_aniso_U_13
_atom_site_aniso_U_12
Ru1 0.01587(8) 0.01353(7) 0.01494(8) 0.00071(6) 0.00377(6) 0.00095(5)
Ru2 0.01451(8) 0.01329(7) 0.01552(8) -0.00068(6) 0.00295(6) -0.00006(5)
O1 0.0261(7) 0.0147(6) 0.0241(7) -0.0012(6) 0.0077(6) -0.0031(5)
C1 0.0132(9) 0.0164(9) 0.0204(10) 0.0012(8) 0.0030(8) -0.0012(7)
C2 0.0158(9) 0.0193(9) 0.0197(10) -0.0017(8) 0.0014(8) -0.0010(7)
C3 0.0252(11) 0.0252(10) 0.0206(10) -0.0090(8) 0.0051(9) -0.0049(8)
C4 0.0308(12) 0.0170(10) 0.0300(12) -0.0071(9) 0.0058(10) -0.0035(9)
O2 0.0427(9) 0.0274(8) 0.0301(8) 0.0128(7) 0.0164(7) 0.0138(7)
C5 0.0221(10) 0.0204(9) 0.0231(10) -0.0013(8) 0.0074(8) 0.0031(8)
O3 0.0289(8) 0.0215(7) 0.0352(9) 0.0085(6) 0.0048(7) 0.0052(6)
C6 0.0164(9) 0.0195(9) 0.0247(10) -0.0048(8) 0.0059(8) -0.0025(7)
C7 0.0226(10) 0.0207(9) 0.0154(9) 0.0026(8) 0.0069(8) 0.0000(7)
C8 0.0273(10) 0.0191(9) 0.0172(10) -0.0026(8) 0.0085(8) -0.0012(8)
C9 0.0239(10) 0.0189(9) 0.0195(10) -0.0008(8) 0.0108(8) 0.0028(8)
C10 0.0187(9) 0.0208(9) 0.0213(10) 0.0005(8) 0.0099(8) -0.0007(7)
C11 0.0225(10) 0.0182(9) 0.0210(10) 0.0019(8) 0.0092(8) -0.0018(8)
C12 0.0262(11) 0.0225(10) 0.0175(10) 0.0033(8) 0.0025(8) 0.0011(8)
C13 0.0255(11) 0.0341(12) 0.0279(12) 0.0032(10) -0.0017(9) -0.0024(9)
C14 0.0469(14) 0.0379(13) 0.0191(11) 0.0053(10) 0.0073(10) 0.0050(11)
C15 0.0315(11) 0.0257(11) 0.0271(11) 0.0070(9) 0.0056(9) 0.0053(9)
C16 0.0315(11) 0.0217(10) 0.0291(12) -0.0016(9) 0.0124(10) 0.0068(8)
C17 0.0565(16) 0.0388(14) 0.0425(15) -0.0056(12) 0.0266(13) 0.0135(12)
C18 0.0434(14) 0.0168(10) 0.0426(14) -0.0025(9) 0.0103(11) 0.0036(9)
C19 0.0334(12) 0.0240(11) 0.0395(14) 0.0042(10) 0.0106(11) 0.0113(9)
C20 0.0176(10) 0.0257(10) 0.0303(11) 0.0005(9) 0.0070(9) 0.0011(8)
C21 0.0232(11) 0.0379(12) 0.0465(15) 0.0006(11) 0.0159(11) 0.0004(9)
C22 0.0224(11) 0.0322(11) 0.0284(12) -0.0025(9) 0.0007(9) 0.0019(9)
C23 0.0217(11) 0.0280(11) 0.0423(14) -0.0022(10) 0.0039(10) -0.0065(9)
C24 0.0191(10) 0.0175(9) 0.0232(10) 0.0008(8) 0.0067(8) -0.0041(7)
C25 0.0143(9) 0.0202(9) 0.0228(10) 0.0006(8) 0.0036(8) -0.0026(7)
C26 0.0154(9) 0.0231(9) 0.0216(10) -0.0001(8) 0.0069(8) -0.0016(7)
C27 0.0175(9) 0.0239(10) 0.0211(10) 0.0025(8) 0.0064(8) -0.0020(8)
C28 0.0201(10) 0.0166(9) 0.0238(10) 0.0029(8) 0.0068(8) -0.0008(7)
C29 0.0231(10) 0.0177(9) 0.0243(10) -0.0032(8) 0.0041(8) -0.0056(8)
C30 0.0323(12) 0.0279(11) 0.0237(11) -0.0044(9) -0.0007(9) -0.0021(9)
C31 0.0470(14) 0.0279(12) 0.0447(15) -0.0064(11) 0.0170(12) -0.0190(11)
C32 0.0345(12) 0.0225(10) 0.0367(13) -0.0074(9) 0.0096(10) -0.0009(9)
C33 0.0223(10) 0.0312(11) 0.0249(11) -0.0037(9) 0.0081(9) 0.0041(8)
C34 0.0362(13) 0.0525(15) 0.0401(14) 0.0021(12) 0.0237(12) 0.0097(11)
C35 0.0237(11) 0.0330(11) 0.0332(12) -0.0032(10) 0.0071(9) 0.0095(9)
C36 0.0307(12) 0.0293(11) 0.0304(12) -0.0090(9) 0.0078(10) 0.0046(9)
C37 0.0252(11) 0.0324(11) 0.0179(10) 0.0048(9) 0.0087(9) 0.0025(9)
C38 0.0364(13) 0.0502(15) 0.0349(13) 0.0165(12) 0.0172(11) 0.0029(11)
C39 0.0368(13) 0.0430(13) 0.0182(11) -0.0013(10) 0.0057(9) 0.0065(10)
C40 0.0291(11) 0.0381(12) 0.0220(11) 0.0081(9) 0.0054(9) 0.0067(9)

loop_
_atom_type_symbol
_atom_type_description
_atom_type_scat_dispersion_real
_atom_type_scat_dispersion_imag
_atom_type_scat_source
C C 0.0033 0.0016 'International Tables Vol C Tables 4.2.6.8 and 6.1.1.4'
H H 0.0000 0.0000 'International Tables Vol C Tables 4.2.6.8 and 6.1.1.4'
O O 0.0106 0.0060 'International Tables Vol C Tables 4.2.6.8 and 6.1.1.4'
Ru Ru -1.2594 0.8363 'International Tables Vol C Tables 4.2.6.8 and 6.1.1.4'

loop_
_geom_angle_atom_site_label_1
_geom_angle_atom_site_label_2
_geom_angle_atom_site_label_3
_geom_angle
C5 Ru1 C1 91.70(8)
C5 Ru1 C10 109.45(8)
C1 Ru1 C10 108.05(7)
C5 Ru1 C9 94.85(8)
C1 Ru1 C9 145.68(7)
C10 Ru1 C9 38.37(7)
C5 Ru1 C8 116.03(8)
C1 Ru1 C8 152.18(7)
C10 Ru1 C8 62.32(7)
C9 Ru1 C8 36.81(7)
C5 Ru1 C11 146.39(8)
C1 Ru1 C11 96.00(7)
C10 Ru1 C11 37.24(7)
C9 Ru1 C11 61.62(7)
C8 Ru1 C11 59.96(7)
C5 Ru1 C7 152.45(8)
C1 Ru1 C7 115.81(7)
C10 Ru1 C7 62.23(7)
C9 Ru1 C7 61.83(7)
C8 Ru1 C7 36.42(6)
C11 Ru1 C7 35.71(7)
C5 Ru1 Ru2 81.25(6)
C1 Ru1 Ru2 53.71(5)
C10 Ru1 Ru2 160.13(5)
C9 Ru1 Ru2 160.60(5)
C8 Ru1 Ru2 129.06(5)
C11 Ru1 Ru2 128.90(5)
C7 Ru1 Ru2 115.52(5)
C5 Ru1 H1 90.4(7)
C1 Ru1 H1 84.4(7)
C10 Ru1 H1 155.8(8)
C9 Ru1 H1 129.1(7)
C8 Ru1 H1 96.9(8)
C11 Ru1 H1 122.9(7)
C7 Ru1 H1 93.7(8)
Ru2 Ru1 H1 32.7(7)
C6 Ru2 C25 92.07(8)
C6 Ru2 C26 100.31(8)
C25 Ru2 C26 38.03(7)
C6 Ru2 C24 117.79(7)
C25 Ru2 C24 36.93(7)
C26 Ru2 C24 63.27(7)
C6 Ru2 C2 97.94(8)
C25 Ru2 C2 145.16(7)
C26 Ru2 C2 107.16(7)
C24 Ru2 C2 143.83(7)
C6 Ru2 C28 152.42(7)
C25 Ru2 C28 60.71(7)
C26 Ru2 C28 61.73(7)
C24 Ru2 C28 36.78(7)
C2 Ru2 C28 107.13(7)
C6 Ru2 C27 136.40(8)
C25 Ru2 C27 61.43(7)
C26 Ru2 C27 37.42(7)
C24 Ru2 C27 61.45(7)
C2 Ru2 C27 89.41(7)
C28 Ru2 C27 35.72(7)
C6 Ru2 C1 83.45(7)
C25 Ru2 C1 175.21(6)
C26 Ru2 C1 141.20(7)
C24 Ru2 C1 147.44(7)
C2 Ru2 C1 34.85(7)
C28 Ru2 C1 123.89(6)
C27 Ru2 C1 121.12(6)
C6 Ru2 Ru1 95.89(6)
C25 Ru2 Ru1 141.13(5)
C26 Ru2 Ru1 163.79(5)
C24 Ru2 Ru1 108.21(5)
C2 Ru2 Ru1 70.98(5)
C28 Ru2 Ru1 102.91(5)
C27 Ru2 Ru1 126.82(5)
C1 Ru2 Ru1 41.60(4)
C6 Ru2 H1 91.7(7)
C25 Ru2 H1 110.6(7)
C26 Ru2 H1 146.1(7)
C24 Ru2 H1 83.0(7)
C2 Ru2 H1 102.4(7)
C28 Ru2 H1 94.0(7)
C27 Ru2 H1 128.7(7)
C1 Ru2 H1 71.3(7)
Ru1 Ru2 H1 31.4(7)
C1 O1 C4 109.43(15)
O1 C1 C2 110.12(16)
O1 C1 Ru1 118.43(13)
C2 C1 Ru1 131.17(14)
O1 C1 Ru2 119.16(11)
C2 C1 Ru2 66.85(10)
Ru1 C1 Ru2 84.69(6)
C1 C2 C3 108.00(17)
C1 C2 Ru2 78.30(11)
C3 C2 Ru2 126.50(13)
C1 C2 H2A 118.5(12)
C3 C2 H2A 118.8(12)
Ru2 C2 H2A 101.0(12)
C4 C3 C2 101.54(16)
C4 C3 H3A 111.1(13)
C2 C3 H3A 108.9(13)
C4 C3 H3B 114.4(14)
C2 C3 H3B 114.3(14)
H3A C3 H3B 106.6(18)
O1 C4 C3 105.79(16)
O1 C4 H4A 107.0(14)
C3 C4 H4A 111.9(14)
O1 C4 H4B 105.6(14)
C3 C4 H4B 116.4(14)
H4A C4 H4B 109.5(19)
O2 C5 Ru1 176.08(17)
O3 C6 Ru2 173.56(16)
C11 C7 C8 105.79(16)
C11 C7 C12 126.73(17)
C8 C7 C12 126.73(17)
C11 C7 Ru1 70.27(11)
C8 C7 Ru1 69.68(11)
C12 C7 Ru1 132.15(14)
C9 C8 C7 110.55(16)
C9 C8 Ru1 71.18(11)
C7 C8 Ru1 73.90(11)
C9 C8 H8 124.7
C7 C8 H8 124.7
Ru1 C8 H8 121.8
C8 C9 C10 106.70(16)
C8 C9 C16 119.02(17)
C10 C9 C16 133.65(17)
C8 C9 Ru1 72.02(11)
C10 C9 Ru1 70.12(10)
C16 C9 Ru1 129.63(14)
C11 C10 C9 105.35(16)
C11 C10 C20 120.45(17)
C9 C10 C20 133.84(17)
C11 C10 Ru1 72.78(11)
C9 C10 Ru1 71.50(10)
C20 C10 Ru1 125.38(14)
C7 C11 C10 111.55(17)
C7 C11 Ru1 74.02(11)
C10 C11 Ru1 69.98(10)
C7 C11 H11 124.2
C10 C11 H11 124.2
Ru1 C11 H11 123.3
C7 C12 C13 111.55(16)
C7 C12 C15 110.87(16)
C13 C12 C15 109.43(18)
C7 C12 C14 106.39(17)
C13 C12 C14 109.47(18)
C15 C12 C14 109.06(17)
C12 C13 H13A 109.5
C12 C13 H13B 109.5
H13A C13 H13B 109.5
C12 C13 H13C 109.5
H13A C13 H13C 109.5
H13B C13 H13C 109.5
C12 C14 H14A 109.5
C12 C14 H14B 109.5
H14A C14 H14B 109.5
C12 C14 H14C 109.5
H14A C14 H14C 109.5
H14B C14 H14C 109.5
C12 C15 H15A 109.5
C12 C15 H15B 109.5
H15A C15 H15B 109.5
C12 C15 H15C 109.5
H15A C15 H15C 109.5
H15B C15 H15C 109.5
C19 C16 C17 109.16(18)
C19 C16 C18 106.42(18)
C17 C16 C18 107.90(19)
C19 C16 C9 116.61(17)
C17 C16 C9 106.15(17)
C18 C16 C9 110.34(16)
C16 C17 H17A 109.5
C16 C17 H17B 109.5
H17A C17 H17B 109.5
C16 C17 H17C 109.5
H17A C17 H17C 109.5
H17B C17 H17C 109.5
C16 C18 H18A 109.5
C16 C18 H18B 109.5
H18A C18 H18B 109.5
C16 C18 H18C 109.5
H18A C18 H18C 109.5
H18B C18 H18C 109.5
C16 C19 H19A 109.5
C16 C19 H19B 109.5
H19A C19 H19B 109.5
C16 C19 H19C 109.5
H19A C19 H19C 109.5
H19B C19 H19C 109.5
C10 C20 C22 113.32(17)
C10 C20 C23 110.01(16)
C22 C20 C23 105.52(18)
C10 C20 C21 110.58(17)
C22 C20 C21 110.83(17)
C23 C20 C21 106.21(18)
C20 C21 H21A 109.5
C20 C21 H21B 109.5
H21A C21 H21B 109.5
C20 C21 H21C 109.5
H21A C21 H21C 109.5
H21B C21 H21C 109.5
C20 C22 H22A 109.5
C20 C22 H22B 109.5
H22A C22 H22B 109.5
C20 C22 H22C 109.5
H22A C22 H22C 109.5
H22B C22 H22C 109.5
C20 C23 H23A 109.5
C20 C23 H23B 109.5
H23A C23 H23B 109.5
C20 C23 H23C 109.5
H23A C23 H23C 109.5
H23B C23 H23C 109.5
C25 C24 C28 105.45(17)
C25 C24 C29 126.29(17)
C28 C24 C29 126.81(17)
C25 C24 Ru2 69.12(10)
C28 C24 Ru2 72.43(10)
C29 C24 Ru2 133.39(13)
C24 C25 C26 111.31(17)
C24 C25 Ru2 73.95(11)
C26 C25 Ru2 72.64(10)
C24 C25 H25 124.3
C26 C25 H25 124.3
Ru2 C25 H25 120.6
C25 C26 C27 105.27(16)
C25 C26 C33 119.69(17)
C27 C26 C33 134.30(18)
C25 C26 Ru2 69.32(11)
C27 C26 Ru2 74.91(11)
C33 C26 Ru2 126.86(13)
C28 C27 C26 106.74(17)
C28 C27 C37 119.54(17)
C26 C27 C37 132.64(18)
C28 C27 Ru2 69.89(11)
C26 C27 Ru2 67.66(10)
C37 C27 Ru2 136.25(13)
C27 C28 C24 111.08(17)
C27 C28 Ru2 74.38(11)
C24 C28 Ru2 70.79(10)
C27 C28 H28 124.5
C24 C28 H28 124.5
Ru2 C28 H28 121.9
C24 C29 C32 112.16(16)
C24 C29 C30 111.13(16)
C32 C29 C30 109.27(18)
C24 C29 C31 106.01(17)
C32 C29 C31 109.51(17)
C30 C29 C31 108.65(17)
C29 C30 H30A 109.5
C29 C30 H30B 109.5
H30A C30 H30B 109.5
C29 C30 H30C 109.5
H30A C30 H30C 109.5
H30B C30 H30C 109.5
C29 C31 H31A 109.5
C29 C31 H31B 109.5
H31A C31 H31B 109.5
C29 C31 H31C 109.5
H31A C31 H31C 109.5
H31B C31 H31C 109.5
C29 C32 H32A 109.5
C29 C32 H32B 109.5
H32A C32 H32B 109.5
C29 C32 H32C 109.5
H32A C32 H32C 109.5
H32B C32 H32C 109.5
C34 C33 C36 110.56(18)
C34 C33 C35 106.85(17)
C36 C33 C35 104.58(17)
C34 C33 C26 111.22(18)
C36 C33 C26 113.20(16)
C35 C33 C26 110.04(17)
C33 C34 H34A 109.5
C33 C34 H34B 109.5
H34A C34 H34B 109.5
C33 C34 H34C 109.5
H34A C34 H34C 109.5
H34B C34 H34C 109.5
C33 C35 H35A 109.5
C33 C35 H35B 109.5
H35A C35 H35B 109.5
C33 C35 H35C 109.5
H35A C35 H35C 109.5
H35B C35 H35C 109.5
C33 C36 H36A 109.5
C33 C36 H36B 109.5
H36A C36 H36B 109.5
C33 C36 H36C 109.5
H36A C36 H36C 109.5
H36B C36 H36C 109.5
C39 C37 C38 108.98(18)
C39 C37 C27 116.44(17)
C38 C37 C27 105.62(17)
C39 C37 C40 107.11(17)
C38 C37 C40 106.71(18)
C27 C37 C40 111.57(17)
C37 C38 H38A 109.5
C37 C38 H38B 109.5
H38A C38 H38B 109.5
C37 C38 H38C 109.5
H38A C38 H38C 109.5
H38B C38 H38C 109.5
C37 C39 H39A 109.5
C37 C39 H39B 109.5
H39A C39 H39B 109.5
C37 C39 H39C 109.5
H39A C39 H39C 109.5
H39B C39 H39C 109.5
C37 C40 H40A 109.5
C37 C40 H40B 109.5
H40A C40 H40B 109.5
C37 C40 H40C 109.5
H40A C40 H40C 109.5
H40B C40 H40C 109.5

loop_
_geom_bond_atom_site_label_1
_geom_bond_atom_site_label_2
_geom_bond_distance
Ru1 C5 1.835(2)
Ru1 C1 1.9831(19)
Ru1 C10 2.2326(18)
Ru1 C9 2.2514(18)
Ru1 C8 2.2625(19)
Ru1 C11 2.2697(19)
Ru1 C7 2.3180(19)
Ru1 Ru2 2.9740(2)
Ru1 H1 1.72(2)
Ru2 C6 1.841(2)
Ru2 C25 2.1963(18)
Ru2 C26 2.2407(19)
Ru2 C24 2.2591(18)
Ru2 C2 2.2607(18)
Ru2 C28 2.2806(18)
Ru2 C27 2.3390(19)
Ru2 C1 2.4075(18)
Ru2 H1 1.79(2)
O1 C1 1.382(2)
O1 C4 1.458(2)
C1 C2 1.405(3)
C2 C3 1.524(3)
C2 H2A 0.97(2)
C3 C4 1.513(3)
C3 H3A 0.98(2)
C3 H3B 0.96(2)
C4 H4A 0.99(2)
C4 H4B 0.94(2)
O2 C5 1.160(2)
O3 C6 1.157(2)
C7 C11 1.407(3)
C7 C8 1.432(3)
C7 C12 1.512(3)
C8 C9 1.425(3)
C8 H8 0.9500
C9 C10 1.474(3)
C9 C16 1.546(3)
C10 C11 1.438(3)
C10 C20 1.539(3)
C11 H11 0.9500
C12 C13 1.532(3)
C12 C15 1.535(3)
C12 C14 1.540(3)
C13 H13A 0.9800
C13 H13B 0.9800
C13 H13C 0.9800
C14 H14A 0.9800
C14 H14B 0.9800
C14 H14C 0.9800
C15 H15A 0.9800
C15 H15B 0.9800
C15 H15C 0.9800
C16 C19 1.531(3)
C16 C17 1.544(3)
C16 C18 1.545(3)
C17 H17A 0.9800
C17 H17B 0.9800
C17 H17C 0.9800
C18 H18A 0.9800
C18 H18B 0.9800
C18 H18C 0.9800
C19 H19A 0.9800
C19 H19B 0.9800
C19 H19C 0.9800
C20 C22 1.542(3)
C20 C23 1.546(3)
C20 C21 1.547(3)
C21 H21A 0.9800
C21 H21B 0.9800
C21 H21C 0.9800
C22 H22A 0.9800
C22 H22B 0.9800
C22 H22C 0.9800
C23 H23A 0.9800
C23 H23B 0.9800
C23 H23C 0.9800
C24 C25 1.412(3)
C24 C28 1.432(3)
C24 C29 1.523(3)
C25 C26 1.446(3)
C25 H25 0.9500
C26 C27 1.472(3)
C26 C33 1.546(3)
C27 C28 1.418(3)
C27 C37 1.544(3)
C28 H28 0.9500
C29 C32 1.527(3)
C29 C30 1.534(3)
C29 C31 1.547(3)
C30 H30A 0.9800
C30 H30B 0.9800
C30 H30C 0.9800
C31 H31A 0.9800
C31 H31B 0.9800
C31 H31C 0.9800
C32 H32A 0.9800
C32 H32B 0.9800
C32 H32C 0.9800
C33 C34 1.534(3)
C33 C36 1.541(3)
C33 C35 1.542(3)
C34 H34A 0.9800
C34 H34B 0.9800
C34 H34C 0.9800
C35 H35A 0.9800
C35 H35B 0.9800
C35 H35C 0.9800
C36 H36A 0.9800
C36 H36B 0.9800
C36 H36C 0.9800
C37 C39 1.532(3)
C37 C38 1.541(3)
C37 C40 1.545(3)
C38 H38A 0.9800
C38 H38B 0.9800
C38 H38C 0.9800
C39 H39A 0.9800
C39 H39B 0.9800
C39 H39C 0.9800
C40 H40A 0.9800
C40 H40B 0.9800
C40 H40C 0.9800

loop_
_geom_torsion_atom_site_label_1
_geom_torsion_atom_site_label_2
_geom_torsion_atom_site_label_3
_geom_torsion_atom_site_label_4
_geom_torsion
C4 O1 C1 C2 -4.0(2)
C4 O1 C1 Ru1 170.45(13)
C4 O1 C1 Ru2 69.99(17)
O1 C1 C2 C3 -10.8(2)
Ru1 C1 C2 C3 175.65(14)
Ru2 C1 C2 C3 -124.84(15)
O1 C1 C2 Ru2 114.06(13)
Ru1 C1 C2 Ru2 -59.50(15)
C1 C2 C3 C4 20.2(2)
Ru2 C2 C3 C4 -68.4(2)
C1 O1 C4 C3 17.1(2)
C2 C3 C4 O1 -22.0(2)
C11 C7 C8 C9 -0.8(2)
C12 C7 C8 C9 169.77(18)
Ru1 C7 C8 C9 -62.17(14)
C11 C7 C8 Ru1 61.39(13)
C12 C7 C8 Ru1 -128.1(2)
C7 C8 C9 C10 1.9(2)
Ru1 C8 C9 C10 -61.93(13)
C7 C8 C9 C16 -170.21(17)
Ru1 C8 C9 C16 125.93(17)
C7 C8 C9 Ru1 63.86(14)
C8 C9 C10 C11 -2.3(2)
C16 C9 C10 C11 168.2(2)
Ru1 C9 C10 C11 -65.44(13)
C8 C9 C10 C20 -175.1(2)
C16 C9 C10 C20 -4.7(4)
Ru1 C9 C10 C20 121.7(2)
C8 C9 C10 Ru1 63.18(13)
C16 C9 C10 Ru1 -126.3(2)
C8 C7 C11 C10 -0.7(2)
C12 C7 C11 C10 -171.29(18)
Ru1 C7 C11 C10 60.26(14)
C8 C7 C11 Ru1 -61.00(13)
C12 C7 C11 Ru1 128.5(2)
C9 C10 C11 C7 1.9(2)
C20 C10 C11 C7 175.93(17)
Ru1 C10 C11 C7 -62.68(14)
C9 C10 C11 Ru1 64.56(12)
C20 C10 C11 Ru1 -121.40(18)
C11 C7 C12 C13 -144.2(2)
C8 C7 C12 C13 47.2(3)
Ru1 C7 C12 C13 -48.0(2)
C11 C7 C12 C15 -21.9(3)
C8 C7 C12 C15 169.43(19)
Ru1 C7 C12 C15 74.2(2)
C11 C7 C12 C14 96.5(2)
C8 C7 C12 C14 -72.1(2)
Ru1 C7 C12 C14 -167.33(15)
C8 C9 C16 C19 -154.94(19)
C10 C9 C16 C19 35.5(3)
Ru1 C9 C16 C19 -64.9(2)
C8 C9 C16 C17 83.2(2)
C10 C9 C16 C17 -86.3(3)
Ru1 C9 C16 C17 173.30(15)
C8 C9 C16 C18 -33.4(3)
C10 C9 C16 C18 157.0(2)
Ru1 C9 C16 C18 56.6(2)
C11 C10 C20 C22 120.7(2)
C9 C10 C20 C22 -67.3(3)
Ru1 C10 C20 C22 30.9(2)
C11 C10 C20 C23 2.9(3)
C9 C10 C20 C23 174.9(2)
Ru1 C10 C20 C23 -86.9(2)
C11 C10 C20 C21 -114.2(2)
C9 C10 C20 C21 57.9(3)
Ru1 C10 C20 C21 156.06(15)
C28 C24 C25 C26 0.3(2)
C29 C24 C25 C26 167.24(18)
Ru2 C24 C25 C26 -63.55(13)
C28 C24 C25 Ru2 63.85(13)
C29 C24 C25 Ru2 -129.20(19)
C24 C25 C26 C27 -2.6(2)
Ru2 C25 C26 C27 -66.96(13)
C24 C25 C26 C33 -174.12(17)
Ru2 C25 C26 C33 121.52(17)
C24 C25 C26 Ru2 64.35(14)
C25 C26 C27 C28 3.9(2)
C33 C26 C27 C28 173.5(2)
Ru2 C26 C27 C28 -59.22(13)
C25 C26 C27 C37 -163.8(2)
C33 C26 C27 C37 5.9(4)
Ru2 C26 C27 C37 133.1(2)
C25 C26 C27 Ru2 63.09(12)
C33 C26 C27 Ru2 -127.2(2)
C26 C27 C28 C24 -3.9(2)
C37 C27 C28 C24 165.70(16)
Ru2 C27 C28 C24 -61.71(13)
C26 C27 C28 Ru2 57.81(13)
C37 C27 C28 Ru2 -132.59(17)
C25 C24 C28 C27 2.3(2)
C29 C24 C28 C27 -164.56(18)
Ru2 C24 C28 C27 63.91(14)
C25 C24 C28 Ru2 -61.62(12)
C29 C24 C28 Ru2 131.53(19)
C25 C24 C29 C32 148.53(19)
C28 C24 C29 C32 -47.3(3)
Ru2 C24 C29 C32 53.6(2)
C25 C24 C29 C30 25.9(3)
C28 C24 C29 C30 -169.90(19)
Ru2 C24 C29 C30 -69.0(2)
C25 C24 C29 C31 -92.0(2)
C28 C24 C29 C31 72.2(2)
Ru2 C24 C29 C31 173.09(16)
C25 C26 C33 C34 110.7(2)
C27 C26 C33 C34 -57.8(3)
Ru2 C26 C33 C34 -163.90(15)
C25 C26 C33 C36 -124.1(2)
C27 C26 C33 C36 67.4(3)
Ru2 C26 C33 C36 -38.7(2)
C25 C26 C33 C35 -7.5(3)
C27 C26 C33 C35 -176.0(2)
Ru2 C26 C33 C35 77.9(2)
C28 C27 C37 C39 151.68(18)
C26 C27 C37 C39 -41.9(3)
Ru2 C27 C37 C39 60.5(3)
C28 C27 C37 C38 -87.2(2)
C26 C27 C37 C38 79.2(3)
Ru2 C27 C37 C38 -178.42(16)
C28 C27 C37 C40 28.3(3)
C26 C27 C37 C40 -165.3(2)
Ru2 C27 C37 C40 -62.9(3)
